data_1000035
loop_
_publ_author_name
'Clark, J R'
'Appleman, D E'
'Papike, J J'

_publ_section_title
;
Crystal-Chemical Characterization of Clinopyroxenes based on Eight New 
Structure Refinements
;
_journal_coden_ASTM MSAPAX
_journal_name_full
;
Mineralogical Society of America: Special Papers
;
_journal_page_first 31
_journal_page_last 50
_journal_volume 2
_journal_year 1969
_chemical_compound_source 'from Kakanui, New Zealand'
_chemical_formula_analytical
;
(Na.09 Ca.61) (Mg.90 Fe.21 Al.16) (Si1.83 Al.17 Ti.02) O6
;
_chemical_formula_structural 'Na.1 Ca.6 Mg.9 Fe.2 Ti.0 Al.34 Si1.82 O6'
_chemical_formula_sum 'Al0.34 Ca0.6 Fe0.2 Mg0.9 Na0.1 O6 Si1.82'
_chemical_name_mineral Augite
_chemical_name_systematic
;
Sodium calcium magnesium iron titanium alumosilicate *
;
_space_group_IT_number 15
_symmetry_cell_setting monoclinic
_symmetry_Int_Tables_number 15
_symmetry_space_group_name_Hall '-C 2yc'
_symmetry_space_group_name_H-M 'C 1 2/c 1'
_cell_angle_alpha 90
_cell_angle_beta 106.97(2)
_cell_angle_gamma 90
_cell_formula_units_Z 4
_cell_length_a 9.699(1)
_cell_length_b 8.844(1)
_cell_length_c 5.272(1)
_cell_volume 432.5
_refine_ls_R_factor_all 0.049
_cod_original_formula_sum 'Al.34 Ca.6 Fe.2 Mg.9 Na.1 O6 Si1.82'
_cod_database_code 1000035

loop_
_symmetry_equiv_pos_as_xyz
x,y,z
-x,y,1/2-z
-x,-y,-z
x,-y,1/2+z
1/2+x,1/2+y,z
1/2-x,1/2+y,1/2-z
1/2-x,1/2-y,-z
1/2+x,1/2-y,1/2+z

loop_
_atom_site_label
_atom_site_type_symbol
_atom_site_symmetry_multiplicity
_atom_site_Wyckoff_symbol
_atom_site_fract_x
_atom_site_fract_y
_atom_site_fract_z
_atom_site_occupancy
_atom_site_attached_hydrogens
_atom_site_calc_flag
Na1 Na1+ 4 e 0. 0.2952(1) 0.25 0.09 0 d
Ca1 Ca2+ 4 e 0. 0.2952(1) 0.25 0.616 0 d
Mg1 Mg2+ 4 e 0. 0.9063(1) 0.25 0.715 0 d
Mg2 Mg2+ 4 e 0. 0.2952(1) 0.25 0.187 0 d
Fe1 Fe2+ 4 e 0. 0.2952(1) 0.25 0.107 0 d
Fe2 Fe2+ 4 e 0. 0.9063(1) 0.25 0.103(5) 0 d
Al1 Al3+ 4 e 0. 0.9063(1) 0.25 0.182 0 d
Al2 Al3+ 8 f 0.2896(1) 0.0924(1) 0.2353(1) 0.08 0 d
Ti1 Ti4+ 8 f 0.2896(1) 0.0924(1) 0.2353(1) 0.01 0 d
Si1 Si4+ 8 f 0.2896(1) 0.0924(1) 0.2353(1) 0.91 0 d
O1 O2- 8 f 0.1150(2) 0.0865(3) 0.1402(4) 1. 0 d
O2 O2- 8 f 0.3647(3) 0.2530(3) 0.3260(5) 1. 0 d
O3 O2- 8 f 0.3256(2) 0.0185(3) 0.0013(4) 1. 0 d

loop_
_atom_type_symbol
_atom_type_oxidation_number
Na1+ 1.000
Ca2+ 2.000
Mg2+ 2.000
Fe2+ 2.500
Al3+ 3.000
Ti4+ 4.000
Si4+ 4.000
O2- -2.000
